data_7045282
loop_
_publ_author_name
'Cheplakova, Anastasia M.'
'Kovalenko, Konstantin A.'
'Samsonenko, Denis G.'
'Lazarenko, Vladimir A.'
'Khrustalev, Victor N.'
'Vinogradov, Andrey S.'
'Karpov, Victor M.'
'Platonov, Vyacheslav E.'
'Fedin, Vladimir P.'

_publ_section_title
;
 Metal-organic frameworks based on octafluorobiphenyl-4,4'-dicarboxylate:
 synthesis, crystal structure, and surface functionality.
;
_journal_issue 10
_journal_name_full 'Dalton transactions (Cambridge, England : 2003)'
_journal_page_first 3283
_journal_page_last 3297
_journal_paper_doi 10.1039/c7dt04566b
_journal_volume 47
_journal_year 2018
_chemical_formula_sum 'C62 H18 F24 N4 O12 Zn2'
_chemical_formula_weight 1597.54
_space_group_crystal_system monoclinic
_space_group_IT_number 15
_space_group_name_Hall '-C 2yc'
_space_group_name_H-M_alt 'C 1 2/c 1'
_symmetry_space_group_name_Hall '-C 2yc'
_symmetry_space_group_name_H-M 'C 1 2/c 1'
_atom_sites_solution_hydrogens geom
_atom_sites_solution_primary direct
_atom_sites_solution_secondary difmap
_audit_creation_method SHELXL-2014/7
_audit_update_record
;
2017-11-24 deposited with the CCDC.
2018-01-15 downloaded from the CCDC.
;
_cell_angle_alpha 90
_cell_angle_beta 109.715(3)
_cell_angle_gamma 90
_cell_formula_units_Z 4
_cell_length_a 17.3682(5)
_cell_length_b 22.1277(5)
_cell_length_c 15.9011(4)
_cell_measurement_reflns_used 7296
_cell_measurement_temperature 130(2)
_cell_measurement_theta_max 29.33
_cell_measurement_theta_min 3.76
_cell_volume 5752.9(3)
_computing_cell_refinement 'CrysAlisPro 1.171.38.41 (Rigaku OD, 2015)'
_computing_data_collection 'CrysAlisPro 1.171.38.41 (Rigaku OD, 2015)'
_computing_data_reduction 'CrysAlisPro 1.171.38.41 (Rigaku OD, 2015)'
_computing_molecular_graphics 'ShelXle (H\"ubschle, 2011)'
_computing_publication_material 'CIFTAB-2014 (Sheldrick, 2015)'
_computing_structure_refinement 'SHELXL-2014 (Sheldrick, 2015)'
_computing_structure_solution 'SHELXT-2014 (Sheldrick, 2015)'
_diffrn_ambient_temperature 130(2)
_diffrn_detector 'CCD plate'
_diffrn_detector_area_resol_mean 10.6168
_diffrn_detector_type AtlasS2
_diffrn_measured_fraction_theta_full 0.997
_diffrn_measured_fraction_theta_max 0.842
_diffrn_measurement_device 'four-circle diffractometer'
_diffrn_measurement_device_type 'New Xcalibur, AtlasS2'
_diffrn_measurement_method '\w scans'
_diffrn_radiation_monochromator graphite
_diffrn_radiation_probe x-ray
_diffrn_radiation_source 'fine-focus sealed tube'
_diffrn_radiation_type MoK\a
_diffrn_radiation_wavelength 0.71073
_diffrn_reflns_av_R_equivalents 0.0185
_diffrn_reflns_av_unetI/netI 0.0266
_diffrn_reflns_Laue_measured_fraction_full 0.997
_diffrn_reflns_Laue_measured_fraction_max 0.842
_diffrn_reflns_limit_h_max 23
_diffrn_reflns_limit_h_min -20
_diffrn_reflns_limit_k_max 27
_diffrn_reflns_limit_k_min -30
_diffrn_reflns_limit_l_max 20
_diffrn_reflns_limit_l_min -20
_diffrn_reflns_number 15860
_diffrn_reflns_point_group_measured_fraction_full 0.997
_diffrn_reflns_point_group_measured_fraction_max 0.842
_diffrn_reflns_theta_full 25.500
_diffrn_reflns_theta_max 29.618
_diffrn_reflns_theta_min 3.478
_diffrn_source 'sealed X-ray tube'
_exptl_absorpt_coefficient_mu 0.984
_exptl_absorpt_correction_T_max 1.00000
_exptl_absorpt_correction_T_min 0.98605
_exptl_absorpt_correction_type multi-scan
_exptl_absorpt_process_details
;
CrysAlisPro 1.171.38.41 (Rigaku Oxford Diffraction, 2015)
Empirical absorption correction using spherical harmonics,
implemented in SCALE3 ABSPACK scaling algorithm.
;
_exptl_crystal_colour colorless
_exptl_crystal_density_diffrn 1.844
_exptl_crystal_description block
_exptl_crystal_F_000 3160
_exptl_crystal_size_max 0.35
_exptl_crystal_size_mid 0.12
_exptl_crystal_size_min 0.08
_refine_diff_density_max 1.463
_refine_diff_density_min -0.672
_refine_diff_density_rms 0.077
_refine_ls_extinction_method none
_refine_ls_goodness_of_fit_ref 1.036
_refine_ls_hydrogen_treatment constr
_refine_ls_matrix_type full
_refine_ls_number_parameters 488
_refine_ls_number_reflns 6830
_refine_ls_number_restraints 60
_refine_ls_restrained_S_all 1.033
_refine_ls_R_factor_all 0.0491
_refine_ls_R_factor_gt 0.0409
_refine_ls_shift/su_max 0.001
_refine_ls_shift/su_mean 0.000
_refine_ls_structure_factor_coef Fsqd
_refine_ls_weighting_details 'w=1/[\s^2^(Fo^2^)+(0.0519P)^2^+15.1502P] where P=(Fo^2^+2Fc^2^)/3'
_refine_ls_weighting_scheme calc
_refine_ls_wR_factor_gt 0.1043
_refine_ls_wR_factor_ref 0.1094
_reflns_Friedel_coverage 0.000
_reflns_number_gt 5910
_reflns_number_total 6830
_reflns_threshold_expression >2\s(I)
_cod_data_source_file c7dt04566b2.cif
_cod_data_source_block sn607
_cod_depositor_comments 'Adding full bibliography for 7045279--7045284.cif.'
_cod_database_code 7045282
_shelx_shelxl_version_number 2014/7
_shelx_space_group_comment
;
The symmetry employed for this shelxl refinement is uniquely defined
by the following loop, which should always be used as a source of
symmetry information in preference to the above space-group names.
They are only intended as comments.
;
_shelx_estimated_absorpt_t_min 0.725
_shelx_estimated_absorpt_t_max 0.925

loop_
_space_group_symop_operation_xyz
'x, y, z'
'-x, y, -z+1/2'
'x+1/2, y+1/2, z'
'-x+1/2, y+1/2, -z+1/2'
'-x, -y, -z'
'x, -y, z-1/2'
'-x+1/2, -y+1/2, -z'
'x+1/2, -y+1/2, z-1/2'

loop_
_atom_site_label
_atom_site_type_symbol
_atom_site_fract_x
_atom_site_fract_y
_atom_site_fract_z
_atom_site_U_iso_or_equiv
_atom_site_adp_type
_atom_site_occupancy
_atom_site_site_symmetry_order
_atom_site_calc_flag
_atom_site_refinement_flags_posn
_atom_site_refinement_flags_adp
_atom_site_refinement_flags_occupancy
_atom_site_disorder_assembly
_atom_site_disorder_group
Zn1 Zn 0.19836(2) 0.40299(2) 0.31727(2) 0.01876(9) Uani 1 1 d . . . . .
O11 O 0.23437(11) 0.33950(8) 0.25400(12) 0.0279(4) Uani 1 1 d . . . . .
O12 O 0.32419(12) 0.28670(9) 0.36477(12) 0.0330(4) Uani 1 1 d . . . . .
O13 O 0.60302(11) 0.11323(9) -0.14538(12) 0.0286(4) Uani 1 1 d . . . . .
O14 O 0.68424(10) 0.18161(8) -0.05634(11) 0.0248(4) Uani 1 1 d . . . . .
C101 C 0.29245(15) 0.30220(11) 0.28672(16) 0.0227(5) Uani 1 1 d . . . . .
C102 C 0.32524(15) 0.27599(11) 0.21697(16) 0.0222(5) Uani 1 1 d . . . . .
C103 C 0.32083(17) 0.21560(12) 0.19616(19) 0.0298(6) Uani 1 1 d . . . . .
C104 C 0.35644(18) 0.19243(12) 0.1372(2) 0.0330(6) Uani 1 1 d . . . . .
C105 C 0.39730(15) 0.22903(11) 0.09634(17) 0.0233(5) Uani 1 1 d . . . . .
C106 C 0.39750(19) 0.29044(12) 0.1135(2) 0.0345(6) Uani 1 1 d . . . . .
C107 C 0.36147(19) 0.31296(12) 0.1717(2) 0.0354(6) Uani 1 1 d . . . . .
F11 F 0.28258(14) 0.17795(8) 0.23486(15) 0.0566(6) Uani 1 1 d . . . . .
F12 F 0.35478(16) 0.13293(8) 0.12331(18) 0.0689(8) Uani 1 1 d . . . . .
F13 F 0.43462(15) 0.32831(8) 0.07323(16) 0.0619(7) Uani 1 1 d . . . . .
F14 F 0.36423(16) 0.37319(8) 0.18599(17) 0.0665(7) Uani 1 1 d . . . . .
C108 C 0.62024(14) 0.15312(11) -0.08533(15) 0.0200(4) Uani 1 1 d . . . . .
C109 C 0.55510(14) 0.16695(11) -0.04398(16) 0.0217(5) Uani 1 1 d . . . . .
C110 C 0.56962(16) 0.15336(13) 0.04469(17) 0.0284(5) Uani 1 1 d . . . . .
C111 C 0.51570(16) 0.17079(13) 0.08715(17) 0.0288(5) Uani 1 1 d . . . . .
C112 C 0.44659(15) 0.20449(11) 0.04379(17) 0.0234(5) Uani 1 1 d . . . . .
C113 C 0.43176(14) 0.21737(11) -0.04530(17) 0.0232(5) Uani 1 1 d . . . . .
C114 C 0.48401(14) 0.19780(11) -0.08865(16) 0.0209(5) Uani 1 1 d . . . . .
F15 F 0.63748(11) 0.12354(10) 0.09114(11) 0.0470(5) Uani 1 1 d . . . . .
F16 F 0.53271(11) 0.15665(10) 0.17356(11) 0.0466(5) Uani 1 1 d . . . . .
F17 F 0.36636(9) 0.25095(7) -0.09052(11) 0.0335(4) Uani 1 1 d . . . . .
F18 F 0.46635(9) 0.21152(7) -0.17554(10) 0.0297(3) Uani 1 1 d . . . . .
O21 O 0.29127(10) 0.43385(8) 0.41335(12) 0.0254(4) Uani 1 1 d . . . . .
O22 O 0.21376(13) 0.51227(10) 0.42277(13) 0.0415(5) Uani 1 1 d . . . . .
C201 C 0.27544(15) 0.48189(11) 0.44959(16) 0.0240(5) Uani 1 1 d . . . . .
C202 C 0.34138(15) 0.49598(10) 0.53879(16) 0.0228(5) Uani 1 1 d . . . . .
C203 C 0.41371(15) 0.52515(11) 0.54682(16) 0.0231(5) Uani 1 1 d . . . . .
C204 C 0.47495(14) 0.53205(10) 0.62873(16) 0.0218(5) Uani 1 1 d . . . . .
C205 C 0.46625(14) 0.50964(10) 0.70659(15) 0.0208(5) Uani 1 1 d . . . . .
C206 C 0.39214(15) 0.48215(10) 0.69841(16) 0.0221(5) Uani 1 1 d . . . . .
C207 C 0.33148(15) 0.47555(11) 0.61670(17) 0.0236(5) Uani 1 1 d . . . . .
F21 F 0.42670(9) 0.54714(7) 0.47353(9) 0.0299(3) Uani 1 1 d . . . . .
F22 F 0.54388(9) 0.56054(7) 0.63212(10) 0.0274(3) Uani 1 1 d . . . . .
F23 F 0.38020(9) 0.45847(7) 0.77075(10) 0.0277(3) Uani 1 1 d . . . . .
F24 F 0.26266(9) 0.44623(7) 0.61245(10) 0.0310(3) Uani 1 1 d . . . . .
N1 N 0.14093(15) 0.45036(10) 0.20451(14) 0.0287(5) Uani 1 1 d . U . . .
C11 C 0.15210(16) 0.43898(14) 0.12803(17) 0.0309(6) Uani 1 1 d . . . . .
H11 H 0.1989 0.4163 0.1290 0.037 Uiso 1 1 calc R U . . .
C12 C 0.09911(15) 0.45838(14) 0.04667(17) 0.0300(6) Uani 1 1 d . . . . .
H12 H 0.1102 0.4496 -0.0066 0.036 Uiso 1 1 calc R U . . .
C13 C 0.03030(16) 0.49037(12) 0.04294(16) 0.0264(5) Uani 1 1 d . U . . .
C14 C 0.0356(4) 0.5148(3) 0.1292(3) 0.0259(12) Uani 0.552(9) 1 d . U P A 1
H14 H -0.0010 0.5460 0.1322 0.031 Uiso 0.552(9) 1 calc R U P A 1
C15 C 0.0924(4) 0.4939(3) 0.2067(3) 0.0261(12) Uani 0.552(9) 1 d . U P A 1
H15 H 0.0959 0.5117 0.2623 0.031 Uiso 0.552(9) 1 calc R U P A 1
C14' C 0.0020(4) 0.4890(4) 0.1145(4) 0.0249(14) Uani 0.448(9) 1 d . U P A 2
H14' H -0.0520 0.5008 0.1093 0.030 Uiso 0.448(9) 1 calc R U P A 2
C15' C 0.0580(5) 0.4694(4) 0.1942(4) 0.0278(14) Uani 0.448(9) 1 d . U P A 2
H15' H 0.0414 0.4682 0.2453 0.033 Uiso 0.448(9) 1 calc R U P A 2
N2 N 0.35121(13) 0.32671(9) 0.54017(14) 0.0245(4) Uani 1 1 d . . . . .
H2 H 0.3139 0.3230 0.4868 0.029 Uiso 1 1 calc R U . . .
C21 C 0.42561(15) 0.34637(11) 0.54600(16) 0.0246(5) Uani 1 1 d . . . . .
H21 H 0.4370 0.3570 0.4935 0.030 Uiso 1 1 calc R U . . .
C22 C 0.48593(15) 0.35113(11) 0.62874(16) 0.0231(5) Uani 1 1 d . . . . .
H22 H 0.5391 0.3649 0.6337 0.028 Uiso 1 1 calc R U . . .
C23 C 0.46760(14) 0.33545(10) 0.70518(15) 0.0202(5) Uani 1 1 d . . . . .
C24 C 0.38858(15) 0.31691(11) 0.69557(16) 0.0229(5) Uani 1 1 d . . . . .
H24 H 0.3745 0.3073 0.7468 0.027 Uiso 1 1 calc R U . . .
C25 C 0.33083(15) 0.31244(11) 0.61150(16) 0.0243(5) Uani 1 1 d . . . . .
H25 H 0.2769 0.2993 0.6043 0.029 Uiso 1 1 calc R U . . .

loop_
_atom_site_aniso_label
_atom_site_aniso_U_11
_atom_site_aniso_U_22
_atom_site_aniso_U_33
_atom_site_aniso_U_23
_atom_site_aniso_U_13
_atom_site_aniso_U_12
Zn1 0.01809(14) 0.02048(14) 0.01849(13) 0.00045(10) 0.00721(10) 0.00098(10)
O11 0.0301(10) 0.0287(9) 0.0277(9) -0.0035(7) 0.0134(7) 0.0077(8)
O12 0.0346(10) 0.0389(11) 0.0287(9) 0.0005(8) 0.0148(8) 0.0100(9)
O13 0.0199(8) 0.0342(10) 0.0336(10) -0.0138(8) 0.0116(7) -0.0036(7)
O14 0.0175(8) 0.0289(9) 0.0297(9) -0.0060(7) 0.0101(7) -0.0035(7)
C101 0.0233(12) 0.0219(11) 0.0267(12) -0.0040(9) 0.0133(9) -0.0018(9)
C102 0.0213(11) 0.0226(11) 0.0268(11) -0.0033(9) 0.0134(9) 0.0006(9)
C103 0.0362(14) 0.0202(12) 0.0452(15) 0.0020(11) 0.0299(12) -0.0006(10)
C104 0.0418(16) 0.0162(11) 0.0539(17) -0.0055(11) 0.0330(14) -0.0010(11)
C105 0.0213(11) 0.0219(11) 0.0320(12) -0.0055(10) 0.0159(10) -0.0001(9)
C106 0.0448(16) 0.0240(13) 0.0493(16) -0.0081(12) 0.0350(14) -0.0115(12)
C107 0.0481(17) 0.0197(12) 0.0507(17) -0.0131(12) 0.0327(14) -0.0090(12)
F11 0.0911(16) 0.0222(8) 0.0938(16) -0.0036(9) 0.0802(14) -0.0080(9)
F12 0.1147(19) 0.0177(8) 0.1208(19) -0.0146(10) 0.1010(17) -0.0105(10)
F13 0.1012(17) 0.0291(9) 0.0942(16) -0.0183(10) 0.0838(15) -0.0248(10)
F14 0.1111(19) 0.0230(9) 0.1051(18) -0.0257(10) 0.0890(16) -0.0231(10)
C108 0.0172(10) 0.0214(11) 0.0229(11) -0.0006(9) 0.0088(9) 0.0024(9)
C109 0.0181(11) 0.0212(11) 0.0289(12) -0.0071(9) 0.0122(9) -0.0027(9)
C110 0.0231(12) 0.0335(14) 0.0317(13) 0.0018(11) 0.0133(10) 0.0082(11)
C111 0.0272(13) 0.0349(14) 0.0287(12) 0.0001(11) 0.0152(10) 0.0051(11)
C112 0.0194(11) 0.0205(11) 0.0360(13) -0.0056(10) 0.0170(10) -0.0029(9)
C113 0.0170(11) 0.0193(11) 0.0348(13) -0.0035(10) 0.0106(10) -0.0007(9)
C114 0.0200(11) 0.0187(11) 0.0262(11) -0.0033(9) 0.0109(9) -0.0039(9)
F15 0.0351(9) 0.0750(13) 0.0354(9) 0.0147(9) 0.0178(7) 0.0324(9)
F16 0.0466(10) 0.0698(13) 0.0317(9) 0.0113(8) 0.0240(8) 0.0256(9)
F17 0.0236(7) 0.0393(9) 0.0388(8) 0.0015(7) 0.0121(6) 0.0131(7)
F18 0.0290(8) 0.0352(8) 0.0278(7) 0.0011(6) 0.0131(6) 0.0058(7)
O21 0.0214(8) 0.0233(9) 0.0285(9) -0.0035(7) 0.0046(7) 0.0018(7)
O22 0.0358(11) 0.0436(12) 0.0326(10) -0.0068(9) -0.0048(9) 0.0195(10)
C201 0.0211(11) 0.0237(12) 0.0234(11) -0.0005(9) 0.0027(9) 0.0029(10)
C202 0.0217(11) 0.0157(10) 0.0258(12) -0.0006(9) 0.0011(9) 0.0048(9)
C203 0.0267(12) 0.0192(11) 0.0222(11) 0.0006(9) 0.0064(9) 0.0042(9)
C204 0.0199(11) 0.0151(10) 0.0283(12) 0.0008(9) 0.0055(9) 0.0012(9)
C205 0.0194(11) 0.0144(10) 0.0236(11) -0.0004(8) 0.0009(9) 0.0023(9)
C206 0.0237(12) 0.0156(10) 0.0234(11) 0.0026(9) 0.0030(9) 0.0016(9)
C207 0.0194(11) 0.0174(10) 0.0290(12) -0.0001(9) 0.0016(9) -0.0003(9)
F21 0.0317(8) 0.0328(8) 0.0239(7) 0.0046(6) 0.0078(6) 0.0024(7)
F22 0.0228(7) 0.0262(7) 0.0314(7) 0.0013(6) 0.0069(6) -0.0041(6)
F23 0.0259(7) 0.0269(7) 0.0270(7) 0.0059(6) 0.0047(6) -0.0046(6)
F24 0.0204(7) 0.0308(8) 0.0349(8) 0.0029(6) 0.0006(6) -0.0073(6)
N1 0.0421(13) 0.0236(10) 0.0233(10) 0.0056(8) 0.0148(9) 0.0081(9)
C11 0.0179(11) 0.0496(17) 0.0265(12) -0.0019(12) 0.0092(10) 0.0011(11)
C12 0.0221(12) 0.0478(16) 0.0212(11) -0.0032(11) 0.0089(9) 0.0018(11)
C13 0.0328(13) 0.0265(12) 0.0249(12) 0.0103(10) 0.0162(11) 0.0081(10)
C14 0.030(3) 0.027(2) 0.024(2) 0.0072(19) 0.0127(19) 0.012(2)
C15 0.036(3) 0.027(2) 0.0178(19) 0.0058(18) 0.0120(19) 0.007(2)
C14' 0.022(3) 0.034(3) 0.021(2) 0.008(2) 0.010(2) 0.009(2)
C15' 0.029(3) 0.037(3) 0.020(2) 0.007(2) 0.012(2) 0.007(3)
N2 0.0224(10) 0.0218(10) 0.0229(10) 0.0009(8) -0.0007(8) 0.0015(8)
C21 0.0255(12) 0.0235(12) 0.0237(11) 0.0028(9) 0.0068(9) 0.0031(10)
C22 0.0210(11) 0.0201(11) 0.0265(12) 0.0011(9) 0.0059(9) 0.0005(9)
C23 0.0186(11) 0.0164(10) 0.0233(11) -0.0005(9) 0.0041(9) 0.0020(9)
C24 0.0201(11) 0.0215(11) 0.0259(11) 0.0013(9) 0.0064(9) 0.0028(9)
C25 0.0203(11) 0.0213(11) 0.0281(12) 0.0010(9) 0.0040(9) 0.0024(9)

loop_
_atom_type_symbol
_atom_type_description
_atom_type_scat_dispersion_real
_atom_type_scat_dispersion_imag
_atom_type_scat_source
C C 0.0033 0.0016 'International Tables Vol C Tables 4.2.6.8 and 6.1.1.4'
H H 0.0000 0.0000 'International Tables Vol C Tables 4.2.6.8 and 6.1.1.4'
N N 0.0061 0.0033 'International Tables Vol C Tables 4.2.6.8 and 6.1.1.4'
O O 0.0106 0.0060 'International Tables Vol C Tables 4.2.6.8 and 6.1.1.4'
F F 0.0171 0.0103 'International Tables Vol C Tables 4.2.6.8 and 6.1.1.4'
Zn Zn 0.2839 1.4301 'International Tables Vol C Tables 4.2.6.8 and 6.1.1.4'

loop_
_geom_angle_atom_site_label_1
_geom_angle_atom_site_label_2
_geom_angle_atom_site_label_3
_geom_angle
_geom_angle_site_symmetry_1
_geom_angle_site_symmetry_3
_geom_angle_publ_flag
O11 Zn1 O13 118.19(8) . 8_456 yes
O11 Zn1 N1 93.67(8) . . yes
O13 Zn1 N1 98.51(8) 8_456 . yes
O21 Zn1 O11 109.55(8) . . yes
O21 Zn1 O13 112.83(8) . 8_456 yes
O21 Zn1 N1 123.17(9) . . yes
C101 O11 Zn1 127.24(16) . . ?
C108 O13 Zn1 110.30(15) . 8 ?
O11 C101 C102 112.9(2) . . ?
O12 C101 O11 128.3(2) . . ?
O12 C101 C102 118.7(2) . . ?
C103 C102 C101 122.9(2) . . ?
C103 C102 C107 116.8(2) . . ?
C107 C102 C101 120.3(2) . . ?
C102 C103 C104 121.5(2) . . ?
F11 C103 C102 119.4(2) . . ?
F11 C103 C104 119.0(2) . . ?
C105 C104 C103 121.4(2) . . ?
F12 C104 C103 119.3(2) . . ?
F12 C104 C105 119.2(2) . . ?
C104 C105 C106 116.8(2) . . ?
C104 C105 C112 122.5(2) . . ?
C106 C105 C112 120.4(2) . . ?
C107 C106 C105 121.2(2) . . ?
F13 C106 C105 119.1(2) . . ?
F13 C106 C107 119.7(2) . . ?
C106 C107 C102 122.0(2) . . ?
F14 C107 C102 119.7(2) . . ?
F14 C107 C106 118.2(2) . . ?
O13 C108 C109 116.6(2) . . ?
O14 C108 O13 126.8(2) . . ?
O14 C108 C109 116.6(2) . . ?
C110 C109 C108 119.5(2) . . ?
C110 C109 C114 117.2(2) . . ?
C114 C109 C108 123.0(2) . . ?
C109 C110 C111 121.2(2) . . ?
F15 C110 C109 119.8(2) . . ?
F15 C110 C111 119.0(2) . . ?
C110 C111 C112 121.6(2) . . ?
F16 C111 C110 119.0(2) . . ?
F16 C111 C112 119.4(2) . . ?
C111 C112 C105 119.0(2) . . ?
C113 C112 C105 123.9(2) . . ?
C113 C112 C111 116.9(2) . . ?
C112 C113 C114 121.4(2) . . ?
F17 C113 C112 119.6(2) . . ?
F17 C113 C114 119.0(2) . . ?
C109 C114 C113 121.5(2) . . ?
F18 C114 C109 119.7(2) . . ?
F18 C114 C113 118.8(2) . . ?
C201 O21 Zn1 113.54(15) . . ?
O21 C201 C202 112.3(2) . . ?
O22 C201 O21 126.8(2) . . ?
O22 C201 C202 120.7(2) . . ?
C203 C202 C201 123.8(2) . . ?
C203 C202 C207 117.0(2) . . ?
C207 C202 C201 119.0(2) . . ?
C202 C203 C204 121.7(2) . . ?
F21 C203 C202 120.1(2) . . ?
F21 C203 C204 118.2(2) . . ?
C203 C204 C205 121.3(2) . . ?
F22 C204 C203 118.9(2) . . ?
F22 C204 C205 119.8(2) . . ?
C204 C205 C205 122.8(3) . 2_656 ?
C204 C205 C206 116.7(2) . . ?
C206 C205 C205 120.3(2) . 2_656 ?
C207 C206 C205 121.6(2) . . ?
F23 C206 C205 119.8(2) . . ?
F23 C206 C207 118.5(2) . . ?
C206 C207 C202 121.6(2) . . ?
F24 C207 C202 119.4(2) . . ?
F24 C207 C206 118.9(2) . . ?
C11 N1 Zn1 122.40(19) . . ?
C11 N1 C15' 113.5(3) . . ?
C15 N1 Zn1 119.6(2) . . ?
C15 N1 C11 118.0(3) . . ?
C15' N1 Zn1 115.0(3) . . ?
N1 C11 H11 118.4 . . ?
N1 C11 C12 123.1(3) . . ?
C12 C11 H11 118.4 . . ?
C11 C12 H12 120.1 . . ?
C13 C12 C11 119.8(2) . . ?
C13 C12 H12 120.1 . . ?
C12 C13 C13 121.8(3) . 5_565 ?
C12 C13 C14 112.0(3) . . ?
C12 C13 C14' 119.9(3) . . ?
C14 C13 C13 124.4(3) . 5_565 ?
C14' C13 C13 115.2(4) . 5_565 ?
C13 C14 H14 119.3 . . ?
C15 C14 C13 121.4(4) . . ?
C15 C14 H14 119.3 . . ?
N1 C15 C14 120.4(4) . . ?
N1 C15 H15 119.8 . . ?
C14 C15 H15 119.8 . . ?
C13 C14' H14' 122.4 . . ?
C15' C14' C13 115.2(5) . . ?
C15' C14' H14' 122.4 . . ?
N1 C15' H15' 118.0 . . ?
C14' C15' N1 123.9(5) . . ?
C14' C15' H15' 118.0 . . ?
C21 N2 H2 118.5 . . ?
C25 N2 H2 118.5 . . ?
C25 N2 C21 123.0(2) . . ?
N2 C21 H21 120.2 . . ?
N2 C21 C22 119.7(2) . . ?
C22 C21 H21 120.2 . . ?
C21 C22 H22 120.4 . . ?
C21 C22 C23 119.1(2) . . ?
C23 C22 H22 120.4 . . ?
C22 C23 C23 120.8(3) . 2_656 ?
C24 C23 C22 118.9(2) . . ?
C24 C23 C23 120.3(3) . 2_656 ?
C23 C24 H24 120.1 . . ?
C25 C24 C23 119.8(2) . . ?
C25 C24 H24 120.1 . . ?
N2 C25 C24 119.5(2) . . ?
N2 C25 H25 120.2 . . ?
C24 C25 H25 120.2 . . ?

loop_
_geom_bond_atom_site_label_1
_geom_bond_atom_site_label_2
_geom_bond_distance
_geom_bond_site_symmetry_2
_geom_bond_publ_flag
Zn1 O11 1.9497(17) . yes
Zn1 O13 1.9716(17) 8_456 yes
Zn1 O21 1.9341(17) . yes
Zn1 N1 2.025(2) . yes
O11 C101 1.271(3) . ?
O12 C101 1.225(3) . ?
O13 Zn1 1.9716(17) 8 ?
O13 C108 1.260(3) . ?
O14 C108 1.225(3) . ?
C101 C102 1.522(3) . ?
C102 C103 1.372(3) . ?
C102 C107 1.374(4) . ?
C103 C104 1.384(4) . ?
C103 F11 1.338(3) . ?
C104 C105 1.376(4) . ?
C104 F12 1.334(3) . ?
C105 C106 1.386(4) . ?
C105 C112 1.486(3) . ?
C106 C107 1.373(4) . ?
C106 F13 1.345(3) . ?
C107 F14 1.350(3) . ?
C108 C109 1.519(3) . ?
C109 C110 1.379(4) . ?
C109 C114 1.380(3) . ?
C110 C111 1.381(3) . ?
C110 F15 1.335(3) . ?
C111 C112 1.383(4) . ?
C111 F16 1.341(3) . ?
C112 C113 1.381(4) . ?
C113 C114 1.382(3) . ?
C113 F17 1.345(3) . ?
C114 F18 1.345(3) . ?
O21 C201 1.282(3) . ?
O22 C201 1.214(3) . ?
C201 C202 1.525(3) . ?
C202 C203 1.379(4) . ?
C202 C207 1.383(4) . ?
C203 C204 1.384(3) . ?
C203 F21 1.350(3) . ?
C204 C205 1.388(3) . ?
C204 F22 1.338(3) . ?
C205 C205 1.479(4) 2_656 ?
C205 C206 1.390(3) . ?
C206 C207 1.377(3) . ?
C206 F23 1.342(3) . ?
C207 F24 1.341(3) . ?
N1 C11 1.319(3) . ?
N1 C15 1.290(5) . ?
N1 C15' 1.456(7) . ?
C11 H11 0.9500 . ?
C11 C12 1.379(4) . ?
C12 H12 0.9500 . ?
C12 C13 1.373(4) . ?
C13 C13 1.478(5) 5_565 ?
C13 C14 1.448(6) . ?
C13 C14' 1.384(6) . ?
C14 H14 0.9500 . ?
C14 C15 1.373(7) . ?
C15 H15 0.9500 . ?
C14' H14' 0.9500 . ?
C14' C15' 1.381(8) . ?
C15' H15' 0.9500 . ?
N2 H2 0.8800 . ?
N2 C21 1.337(3) . ?
N2 C25 1.335(3) . ?
C21 H21 0.9500 . ?
C21 C22 1.382(3) . ?
C22 H22 0.9500 . ?
C22 C23 1.400(3) . ?
C23 C23 1.488(4) 2_656 ?
C23 C24 1.391(3) . ?
C24 H24 0.9500 . ?
C24 C25 1.378(3) . ?
C25 H25 0.9500 . ?
